data_7713713
loop_
_publ_author_name
'Vr\'ana, Jan'
'Ruzickova, Zdenka'
'R\%u\<zi\<cka, Ale\<s'
'Dost\'al, Libor'

_publ_section_title
;
 Synthesis and reactivity of alkali metal aluminates bearing
 bis(organoamido)phosphane ligand
;
_journal_name_full 'Dalton Transactions'
_journal_paper_doi 10.1039/D3DT01859H
_journal_year 2023
_chemical_formula_moiety 'C20 H38 Al Cl N2 P2'
_chemical_formula_sum 'C20 H38 Al Cl N2 P2'
_chemical_formula_weight 430.89
_space_group_crystal_system monoclinic
_space_group_IT_number 14
_space_group_name_Hall '-P 2ybc'
_space_group_name_H-M_alt 'P 1 21/c 1'
_atom_sites_solution_hydrogens mixed
_audit_creation_method SHELXL-2013
_audit_update_record
;
2023-07-25 deposited with the CCDC.	2023-07-27 downloaded from the CCDC.
;
_cell_angle_alpha 90
_cell_angle_beta 122.919(5)
_cell_angle_gamma 90
_cell_formula_units_Z 4
_cell_length_a 10.7200(5)
_cell_length_b 15.4029(14)
_cell_length_c 17.6970(10)
_cell_measurement_reflns_used 38806
_cell_measurement_temperature 150(1)
_cell_measurement_theta_max 27.5
_cell_measurement_theta_min 1
_cell_volume 2452.9(3)
_computing_cell_refinement 'COLLECT and DENZO'
_computing_data_collection 'COLLECT (Hooft, 1998) and DENZO (Otwinowski & Minor, 1997)'
_computing_data_reduction 'COLLECT and DENZO'
_computing_molecular_graphics 'PLATON (Spek, 2003)'
_computing_publication_material 'SHELXL-97 (Sheldrick, 2008)'
_computing_structure_refinement 'SHELXL-2013 (Sheldrick, 2013)'
_computing_structure_solution 'SIR92 (Altomare et al., 1994)'
_diffrn_ambient_temperature 150(1)
_diffrn_detector_area_resol_mean 9.091
_diffrn_measured_fraction_theta_full 0.997
_diffrn_measured_fraction_theta_max 0.993
_diffrn_measurement_device_type 'Bruker Nonius KappaCCD area detector'
_diffrn_measurement_method '\f and \w scans to fill the Ewald sphere'
_diffrn_radiation_monochromator graphite
_diffrn_radiation_source 'fine-focus sealed tube'
_diffrn_radiation_type MoK\a
_diffrn_radiation_wavelength 0.71073
_diffrn_reflns_av_R_equivalents 0.0354
_diffrn_reflns_av_unetI/netI 0.0185
_diffrn_reflns_Laue_measured_fraction_full 0.997
_diffrn_reflns_Laue_measured_fraction_max 0.993
_diffrn_reflns_limit_h_max 13
_diffrn_reflns_limit_h_min -13
_diffrn_reflns_limit_k_max 19
_diffrn_reflns_limit_k_min -19
_diffrn_reflns_limit_l_max 22
_diffrn_reflns_limit_l_min -22
_diffrn_reflns_number 38806
_diffrn_reflns_point_group_measured_fraction_full 0.997
_diffrn_reflns_point_group_measured_fraction_max 0.993
_diffrn_reflns_theta_full 25.242
_diffrn_reflns_theta_max 27.499
_diffrn_reflns_theta_min 1.905
_diffrn_standards_number 0
_exptl_absorpt_coefficient_mu 0.329
_exptl_absorpt_correction_T_max 0.926
_exptl_absorpt_correction_T_min 0.869
_exptl_absorpt_correction_type integration
_exptl_absorpt_process_details
;
Gaussian integration (Coppens, 1970)
;
_exptl_crystal_colour colourless
_exptl_crystal_density_diffrn 1.167
_exptl_crystal_description block
_exptl_crystal_F_000 928
_exptl_crystal_size_max 0.55
_exptl_crystal_size_mid 0.41
_exptl_crystal_size_min 0.33
_refine_diff_density_max 0.370
_refine_diff_density_min -0.334
_refine_diff_density_rms 0.052
_refine_ls_extinction_method none
_refine_ls_goodness_of_fit_ref 1.177
_refine_ls_hydrogen_treatment constr
_refine_ls_matrix_type full
_refine_ls_number_parameters 236
_refine_ls_number_reflns 5596
_refine_ls_number_restraints 0
_refine_ls_restrained_S_all 1.177
_refine_ls_R_factor_all 0.0419
_refine_ls_R_factor_gt 0.0289
_refine_ls_shift/su_max 0.002
_refine_ls_shift/su_mean 0.000
_refine_ls_structure_factor_coef Fsqd
_refine_ls_weighting_details 'w=1/[\s^2^(Fo^2^)+(0.0294P)^2^+1.4720P] where P=(Fo^2^+2Fc^2^)/3'
_refine_ls_weighting_scheme calc
_refine_ls_wR_factor_gt 0.0710
_refine_ls_wR_factor_ref 0.0865
_reflns_Friedel_coverage 0.000
_reflns_number_gt 4698
_reflns_number_total 5596
_reflns_threshold_expression 'I > 2\s(I)'
_cod_data_source_file d3dt01859h2.cif
_cod_data_source_block ld150213Al1
_cod_original_cell_volume 2453.0(3)
_cod_original_sg_symbol_H-M 'P 21/c'
_cod_database_code 7713713
_shelx_space_group_comment
;
The symmetry employed for this shelxl refinement is uniquely defined
by the following loop, which should always be used as a source of
symmetry information in preference to the above space-group names.
They are only intended as comments.
;
_shelxl_version_number 2013-4

loop_
_space_group_symop_operation_xyz
'x, y, z'
'-x, y+1/2, -z+1/2'
'-x, -y, -z'
'x, -y-1/2, z-1/2'

loop_
_atom_site_label
_atom_site_type_symbol
_atom_site_fract_x
_atom_site_fract_y
_atom_site_fract_z
_atom_site_U_iso_or_equiv
_atom_site_adp_type
_atom_site_occupancy
_atom_site_site_symmetry_order
_atom_site_calc_flag
_atom_site_refinement_flags_posn
_atom_site_refinement_flags_adp
_atom_site_refinement_flags_occupancy
_atom_site_disorder_assembly
_atom_site_disorder_group
P2 P 0.63784(4) 0.21206(3) 0.34440(3) 0.02040(9) Uani 1 1 d . . . . .
Cl1 Cl 0.57272(5) 0.08297(3) 0.31871(3) 0.02958(10) Uani 1 1 d . . . . .
P1 P 0.77925(4) 0.21968(2) 0.28619(2) 0.01569(9) Uani 1 1 d . . . . .
Al1 Al 0.76090(5) 0.31464(3) 0.15953(3) 0.02089(11) Uani 1 1 d . . . . .
N1 N 0.81616(14) 0.32100(8) 0.28265(8) 0.0193(3) Uani 1 1 d . . . . .
N2 N 0.72021(14) 0.19870(8) 0.18273(8) 0.0190(2) Uani 1 1 d . . . . .
C6 C 0.97014(18) 0.12678(10) 0.44766(10) 0.0237(3) Uani 1 1 d . . . . .
H6 H 0.9020 0.1368 0.4638 0.028 Uiso 1 1 d R U . . .
C1 C 0.94079(16) 0.15589(9) 0.36500(10) 0.0195(3) Uani 1 1 d . . . . .
C7 C 0.45638(18) 0.26829(11) 0.26715(12) 0.0271(3) Uani 1 1 d . . . . .
C2 C 1.04444(18) 0.14068(11) 0.34214(11) 0.0264(3) Uani 1 1 d . . . . .
H2 H 1.0259 0.1602 0.2872 0.032 Uiso 1 1 d R U . . .
C5 C 1.10150(19) 0.08256(11) 0.50591(11) 0.0299(4) Uani 1 1 d . . . . .
H5 H 1.1217 0.0638 0.5614 0.036 Uiso 1 1 d R U . . .
C17 C 0.7315(2) 0.12402(13) 0.06684(13) 0.0376(4) Uani 1 1 d . . . . .
H17A H 0.6916 0.1749 0.0298 0.045 Uiso 1 1 d R U . . .
H17B H 0.7019 0.0734 0.0293 0.045 Uiso 1 1 d R U . . .
H17C H 0.8380 0.1277 0.1028 0.045 Uiso 1 1 d R U . . .
C3 C 1.17449(19) 0.09604(12) 0.40045(12) 0.0313(4) Uani 1 1 d . . . . .
H3 H 1.2433 0.0861 0.3848 0.038 Uiso 1 1 d R U . . .
C11 C 0.91632(19) 0.38188(11) 0.35571(11) 0.0265(3) Uani 1 1 d . . . . .
C13 C 0.8711(2) 0.47297(12) 0.31553(14) 0.0393(4) Uani 1 1 d . . . . .
H13A H 0.8736 0.4764 0.2622 0.047 Uiso 1 1 d R U . . .
H13B H 0.9390 0.5146 0.3588 0.047 Uiso 1 1 d R U . . .
H13C H 0.7723 0.4852 0.3006 0.047 Uiso 1 1 d R U . . .
C4 C 1.20205(18) 0.06651(12) 0.48202(12) 0.0322(4) Uani 1 1 d . . . . .
H4 H 1.2887 0.0358 0.5207 0.039 Uiso 1 1 d R U . . .
C15 C 0.67278(18) 0.11834(10) 0.12791(10) 0.0246(3) Uani 1 1 d . . . . .
C16 C 0.7346(2) 0.03555(11) 0.18446(12) 0.0341(4) Uani 1 1 d . . . . .
H16A H 0.8411 0.0360 0.2160 0.041 Uiso 1 1 d R U . . .
H16B H 0.6963 -0.0143 0.1458 0.041 Uiso 1 1 d R U . . .
H16C H 0.7056 0.0332 0.2271 0.041 Uiso 1 1 d R U . . .
C8 C 0.3665(2) 0.25151(16) 0.30969(15) 0.0448(5) Uani 1 1 d . . . . .
H8A H 0.2753 0.2839 0.2780 0.054 Uiso 1 1 d R U . . .
H8B H 0.4236 0.2694 0.3716 0.054 Uiso 1 1 d R U . . .
H8C H 0.3445 0.1907 0.3064 0.054 Uiso 1 1 d R U . . .
C19 C 0.9287(2) 0.32372(14) 0.14389(13) 0.0382(4) Uani 1 1 d . . . . .
H19A H 0.9604 0.3831 0.1511 0.046 Uiso 1 1 d R U . . .
H19B H 0.8980 0.3040 0.0847 0.046 Uiso 1 1 d R U . . .
H19C H 1.0095 0.2885 0.1881 0.046 Uiso 1 1 d R U . . .
C20 C 0.5853(2) 0.38030(13) 0.07046(13) 0.0366(4) Uani 1 1 d . . . . .
H20A H 0.4977 0.3531 0.0616 0.044 Uiso 1 1 calc R U . . .
H20B H 0.5798 0.3814 0.0145 0.044 Uiso 1 1 calc R U . . .
H20C H 0.5922 0.4386 0.0916 0.044 Uiso 1 1 calc R U . . .
C18 C 0.5034(2) 0.11230(15) 0.07046(15) 0.0480(6) Uani 1 1 d . . . . .
H18A H 0.4668 0.1028 0.1087 0.058 Uiso 1 1 d R U . . .
H18B H 0.4738 0.0649 0.0289 0.058 Uiso 1 1 d R U . . .
H18C H 0.4629 0.1655 0.0377 0.058 Uiso 1 1 d R U . . .
C9 C 0.3690(2) 0.23886(13) 0.16958(13) 0.0369(4) Uani 1 1 d . . . . .
H9A H 0.3543 0.1772 0.1670 0.044 Uiso 1 1 d R U . . .
H9B H 0.4234 0.2533 0.1425 0.044 Uiso 1 1 d R U . . .
H9C H 0.2742 0.2675 0.1375 0.044 Uiso 1 1 d R U . . .
C14 C 0.9025(2) 0.37485(13) 0.43691(12) 0.0404(5) Uani 1 1 d . . . . .
H14A H 0.8028 0.3887 0.4191 0.048 Uiso 1 1 d R U . . .
H14B H 0.9704 0.4147 0.4826 0.048 Uiso 1 1 d R U . . .
H14C H 0.9259 0.3167 0.4602 0.048 Uiso 1 1 d R U . . .
C12 C 1.0782(2) 0.36618(13) 0.38711(14) 0.0395(4) Uani 1 1 d . . . . .
H12A H 1.1092 0.3103 0.4155 0.047 Uiso 1 1 d R U . . .
H12B H 1.1395 0.4105 0.4293 0.047 Uiso 1 1 d R U . . .
H12C H 1.0876 0.3679 0.3362 0.047 Uiso 1 1 d R U . . .
C10 C 0.4890(2) 0.36562(12) 0.27207(15) 0.0407(5) Uani 1 1 d . . . . .
H10A H 0.3977 0.3969 0.2350 0.049 Uiso 1 1 d R U . . .
H10B H 0.5536 0.3762 0.2512 0.049 Uiso 1 1 d R U . . .
H10C H 0.5362 0.3848 0.3333 0.049 Uiso 1 1 d R U . . .

loop_
_atom_site_aniso_label
_atom_site_aniso_U_11
_atom_site_aniso_U_22
_atom_site_aniso_U_33
_atom_site_aniso_U_23
_atom_site_aniso_U_13
_atom_site_aniso_U_12
P2 0.02247(19) 0.02113(19) 0.02176(19) 0.00063(14) 0.01471(16) 0.00001(14)
Cl1 0.0307(2) 0.02157(19) 0.0380(2) 0.00508(15) 0.01975(18) -0.00304(15)
P1 0.01620(17) 0.01631(17) 0.01471(17) -0.00002(13) 0.00851(14) -0.00054(13)
Al1 0.0189(2) 0.0254(2) 0.0176(2) 0.00503(17) 0.00936(18) 0.00050(18)
N1 0.0213(6) 0.0179(6) 0.0185(6) -0.0012(5) 0.0106(5) -0.0042(5)
N2 0.0208(6) 0.0201(6) 0.0160(6) -0.0014(5) 0.0100(5) 0.0002(5)
C6 0.0236(7) 0.0253(8) 0.0189(7) 0.0006(6) 0.0095(6) -0.0032(6)
C1 0.0182(7) 0.0186(7) 0.0179(7) 0.0008(5) 0.0073(6) -0.0002(5)
C7 0.0248(8) 0.0279(8) 0.0332(9) 0.0044(7) 0.0186(7) 0.0071(6)
C2 0.0233(8) 0.0314(8) 0.0241(8) 0.0048(6) 0.0125(7) 0.0025(6)
C5 0.0263(8) 0.0307(9) 0.0205(7) 0.0075(6) 0.0049(7) -0.0052(7)
C17 0.0566(12) 0.0343(10) 0.0314(9) -0.0048(7) 0.0300(9) 0.0023(9)
C3 0.0213(8) 0.0333(9) 0.0357(9) 0.0041(7) 0.0132(7) 0.0040(7)
C11 0.0318(8) 0.0229(8) 0.0233(8) -0.0051(6) 0.0140(7) -0.0104(6)
C13 0.0492(11) 0.0224(8) 0.0407(10) -0.0051(7) 0.0207(9) -0.0111(8)
C4 0.0194(7) 0.0287(9) 0.0334(9) 0.0088(7) 0.0046(7) 0.0008(6)
C15 0.0268(8) 0.0247(8) 0.0215(7) -0.0076(6) 0.0124(7) 0.0001(6)
C16 0.0498(11) 0.0235(8) 0.0330(9) -0.0051(7) 0.0250(9) -0.0035(8)
C8 0.0342(10) 0.0613(14) 0.0521(12) 0.0091(10) 0.0320(10) 0.0103(9)
C19 0.0325(9) 0.0559(12) 0.0322(9) 0.0088(8) 0.0214(8) -0.0015(8)
C20 0.0290(9) 0.0351(10) 0.0364(10) 0.0139(8) 0.0116(8) 0.0042(7)
C18 0.0298(9) 0.0500(12) 0.0471(12) -0.0295(10) 0.0098(9) -0.0034(9)
C9 0.0298(9) 0.0403(10) 0.0330(9) 0.0062(8) 0.0122(8) 0.0107(8)
C14 0.0582(12) 0.0378(10) 0.0293(9) -0.0152(8) 0.0265(9) -0.0221(9)
C12 0.0285(9) 0.0414(11) 0.0373(10) -0.0065(8) 0.0105(8) -0.0145(8)
C10 0.0420(10) 0.0264(9) 0.0574(13) 0.0035(8) 0.0295(10) 0.0109(8)

loop_
_atom_type_symbol
_atom_type_description
_atom_type_scat_dispersion_real
_atom_type_scat_dispersion_imag
_atom_type_scat_source
C C 0.0033 0.0016 'International Tables Vol C Tables 4.2.6.8 and 6.1.1.4'
H H 0.0000 0.0000 'International Tables Vol C Tables 4.2.6.8 and 6.1.1.4'
N N 0.0061 0.0033 'International Tables Vol C Tables 4.2.6.8 and 6.1.1.4'
P P 0.1023 0.0942 'International Tables Vol C Tables 4.2.6.8 and 6.1.1.4'
Cl Cl 0.1484 0.1585 'International Tables Vol C Tables 4.2.6.8 and 6.1.1.4'
Al Al 0.0645 0.0514 'International Tables Vol C Tables 4.2.6.8 and 6.1.1.4'

loop_
_exptl_crystal_face_index_h
_exptl_crystal_face_index_k
_exptl_crystal_face_index_l
_exptl_crystal_face_perp_dist
0 0 1 0.197
1 0 -1 0.216
-1 0 0 0.085
1 0 0 0.164
0 -1 0 0.194
0 1 0 0.274
0 0 -1 0.197
1 0 1 0.190
-1 0 1 0.129
-1 0 -1 0.122
0 1 1 0.243
0 1 -1 0.225
0 -1 -1 0.200
0 -1 1 0.195

loop_
_geom_angle_atom_site_label_1
_geom_angle_atom_site_label_2
_geom_angle_atom_site_label_3
_geom_angle
_geom_angle_site_symmetry_1
_geom_angle_site_symmetry_3
_geom_angle_publ_flag
C7 P2 Cl1 101.01(6) . . ?
C7 P2 P1 109.40(5) . . ?
Cl1 P2 P1 100.36(2) . . ?
N2 P1 N1 95.89(6) . . ?
N2 P1 C1 112.74(7) . . ?
N1 P1 C1 113.63(7) . . ?
N2 P1 P2 124.25(5) . . ?
N1 P1 P2 107.90(5) . . ?
C1 P1 P2 102.65(5) . . ?
N2 P1 Al1 48.13(5) . . ?
N1 P1 Al1 47.80(5) . . ?
C1 P1 Al1 124.26(5) . . ?
P2 P1 Al1 132.16(2) . . ?
N1 Al1 N2 76.87(5) . . ?
N1 Al1 C20 117.08(8) . . ?
N2 Al1 C20 114.77(7) . . ?
N1 Al1 C19 114.40(7) . . ?
N2 Al1 C19 115.10(8) . . ?
C20 Al1 C19 113.76(8) . . ?
N1 Al1 P1 38.56(4) . . ?
N2 Al1 P1 38.35(4) . . ?
C20 Al1 P1 125.16(6) . . ?
C19 Al1 P1 121.06(6) . . ?
C11 N1 P1 130.74(11) . . ?
C11 N1 Al1 130.64(10) . . ?
P1 N1 Al1 93.64(6) . . ?
C15 N2 P1 133.98(11) . . ?
C15 N2 Al1 131.98(10) . . ?
P1 N2 Al1 93.52(6) . . ?
C5 C6 C1 119.75(15) . . ?
C5 C6 H6 120.1 . . ?
C1 C6 H6 120.1 . . ?
C6 C1 C2 119.35(14) . . ?
C6 C1 P1 123.98(12) . . ?
C2 C1 P1 116.55(11) . . ?
C9 C7 C10 109.74(15) . . ?
C9 C7 C8 110.10(16) . . ?
C10 C7 C8 108.78(16) . . ?
C9 C7 P2 116.48(12) . . ?
C10 C7 P2 107.27(12) . . ?
C8 C7 P2 104.13(12) . . ?
C3 C2 C1 120.38(15) . . ?
C3 C2 H2 119.8 . . ?
C1 C2 H2 119.9 . . ?
C4 C5 C6 120.45(15) . . ?
C4 C5 H5 119.8 . . ?
C6 C5 H5 119.8 . . ?
C15 C17 H17A 109.3 . . ?
C15 C17 H17B 109.6 . . ?
H17A C17 H17B 109.5 . . ?
C15 C17 H17C 109.5 . . ?
H17A C17 H17C 109.5 . . ?
H17B C17 H17C 109.5 . . ?
C4 C3 C2 119.89(17) . . ?
C4 C3 H3 120.1 . . ?
C2 C3 H3 120.0 . . ?
N1 C11 C14 112.43(13) . . ?
N1 C11 C12 111.02(14) . . ?
C14 C11 C12 108.58(16) . . ?
N1 C11 C13 106.20(13) . . ?
C14 C11 C13 109.55(15) . . ?
C12 C11 C13 109.00(15) . . ?
C11 C13 H13A 109.7 . . ?
C11 C13 H13B 109.3 . . ?
H13A C13 H13B 109.5 . . ?
C11 C13 H13C 109.4 . . ?
H13A C13 H13C 109.5 . . ?
H13B C13 H13C 109.5 . . ?
C5 C4 C3 120.15(15) . . ?
C5 C4 H4 120.0 . . ?
C3 C4 H4 119.8 . . ?
N2 C15 C17 106.86(14) . . ?
N2 C15 C18 110.33(13) . . ?
C17 C15 C18 109.40(16) . . ?
N2 C15 C16 113.26(13) . . ?
C17 C15 C16 108.24(14) . . ?
C18 C15 C16 108.67(16) . . ?
C15 C16 H16A 109.3 . . ?
C15 C16 H16B 109.6 . . ?
H16A C16 H16B 109.5 . . ?
C15 C16 H16C 109.5 . . ?
H16A C16 H16C 109.5 . . ?
H16B C16 H16C 109.5 . . ?
C7 C8 H8A 109.7 . . ?
C7 C8 H8B 109.3 . . ?
H8A C8 H8B 109.5 . . ?
C7 C8 H8C 109.5 . . ?
H8A C8 H8C 109.5 . . ?
H8B C8 H8C 109.5 . . ?
Al1 C19 H19A 109.5 . . ?
Al1 C19 H19B 109.4 . . ?
H19A C19 H19B 109.5 . . ?
Al1 C19 H19C 109.5 . . ?
H19A C19 H19C 109.5 . . ?
H19B C19 H19C 109.5 . . ?
Al1 C20 H20A 109.5 . . ?
Al1 C20 H20B 109.5 . . ?
H20A C20 H20B 109.5 . . ?
Al1 C20 H20C 109.5 . . ?
H20A C20 H20C 109.5 . . ?
H20B C20 H20C 109.5 . . ?
C15 C18 H18A 109.4 . . ?
C15 C18 H18B 109.5 . . ?
H18A C18 H18B 109.5 . . ?
C15 C18 H18C 109.5 . . ?
H18A C18 H18C 109.5 . . ?
H18B C18 H18C 109.5 . . ?
C7 C9 H9A 109.5 . . ?
C7 C9 H9B 109.3 . . ?
H9A C9 H9B 109.5 . . ?
C7 C9 H9C 109.6 . . ?
H9A C9 H9C 109.5 . . ?
H9B C9 H9C 109.5 . . ?
C11 C14 H14A 109.6 . . ?
C11 C14 H14B 109.3 . . ?
H14A C14 H14B 109.5 . . ?
C11 C14 H14C 109.5 . . ?
H14A C14 H14C 109.5 . . ?
H14B C14 H14C 109.5 . . ?
C11 C12 H12A 109.5 . . ?
C11 C12 H12B 109.5 . . ?
H12A C12 H12B 109.5 . . ?
C11 C12 H12C 109.4 . . ?
H12A C12 H12C 109.5 . . ?
H12B C12 H12C 109.5 . . ?
C7 C10 H10A 109.6 . . ?
C7 C10 H10B 109.5 . . ?
H10A C10 H10B 109.5 . . ?
C7 C10 H10C 109.3 . . ?
H10A C10 H10C 109.5 . . ?
H10B C10 H10C 109.5 . . ?

loop_
_geom_bond_atom_site_label_1
_geom_bond_atom_site_label_2
_geom_bond_distance
_geom_bond_site_symmetry_2
_geom_bond_publ_flag
P2 C7 1.8742(17) . ?
P2 Cl1 2.0743(6) . ?
P2 P1 2.2517(5) . ?
P1 N2 1.6118(12) . ?
P1 N1 1.6195(13) . ?
P1 C1 1.8123(15) . ?
P1 Al1 2.5929(6) . ?
Al1 N1 1.9248(13) . ?
Al1 N2 1.9346(13) . ?
Al1 C20 1.9562(18) . ?
Al1 C19 1.9677(18) . ?
N1 C11 1.4817(19) . ?
N2 C15 1.4818(19) . ?
C6 C5 1.390(2) . ?
C6 C1 1.393(2) . ?
C6 H6 0.9301 . ?
C1 C2 1.393(2) . ?
C7 C9 1.519(3) . ?
C7 C10 1.531(3) . ?
C7 C8 1.534(2) . ?
C2 C3 1.385(2) . ?
C2 H2 0.9302 . ?
C5 C4 1.377(3) . ?
C5 H5 0.9299 . ?
C17 C15 1.520(2) . ?
C17 H17A 0.9599 . ?
C17 H17B 0.9599 . ?
C17 H17C 0.9600 . ?
C3 C4 1.384(3) . ?
C3 H3 0.9300 . ?
C11 C14 1.526(2) . ?
C11 C12 1.526(3) . ?
C11 C13 1.528(2) . ?
C13 H13A 0.9600 . ?
C13 H13B 0.9600 . ?
C13 H13C 0.9600 . ?
C4 H4 0.9300 . ?
C15 C18 1.528(2) . ?
C15 C16 1.532(2) . ?
C16 H16A 0.9600 . ?
C16 H16B 0.9600 . ?
C16 H16C 0.9599 . ?
C8 H8A 0.9600 . ?
C8 H8B 0.9600 . ?
C8 H8C 0.9601 . ?
C19 H19A 0.9600 . ?
C19 H19B 0.9600 . ?
C19 H19C 0.9600 . ?
C20 H20A 0.9600 . ?
C20 H20B 0.9600 . ?
C20 H20C 0.9600 . ?
C18 H18A 0.9600 . ?
C18 H18B 0.9600 . ?
C18 H18C 0.9600 . ?
C9 H9A 0.9600 . ?
C9 H9B 0.9601 . ?
C9 H9C 0.9600 . ?
C14 H14A 0.9600 . ?
C14 H14B 0.9599 . ?
C14 H14C 0.9600 . ?
C12 H12A 0.9599 . ?
C12 H12B 0.9600 . ?
C12 H12C 0.9600 . ?
C10 H10A 0.9600 . ?
C10 H10B 0.9600 . ?
C10 H10C 0.9600 . ?
